data_2015559
loop_
_publ_author_name
'Jones, Peter G.'
'Crespo, Olga'
'Gimeno, M. Concepci\'on'
'Laguna, Antonio'

_publ_section_title
;<i>catena</i>-Poly[[(trifluoromethanesulfonato-\k<i>O</i>)silver(I)]-\m-di-2-pyridylamine-\k^2^<i>N</i>^2^:<i>N</i>^2'^],
 a chain polymer with short Ag&#x00B7;&#x00B7;&#x00B7;C contacts
;
_journal_coeditor_code GD3040
_journal_issue 9
_journal_name_full 'Acta Crystallographica Section C'
_journal_page_first m411
_journal_page_last m412
_journal_paper_doi 10.1107/S0108270106028009
_journal_volume 62
_journal_year 2006
_chemical_formula_iupac '[Ag (C F3 O3 S) (C10 H9 N3)]'
_chemical_formula_moiety 'C11 H9 Ag F3 N3 O3 S'
_chemical_formula_sum 'C11 H9 Ag F3 N3 O3 S'
_chemical_formula_weight 428.14
_chemical_name_systematic
;
catena-Poly[[(trifluoromethanesulfonato-\kO)silver(I)]-\m-di-2-
pyridylamine-\k^2^N^2^:N^2'^]
;
_space_group_IT_number 14
_symmetry_cell_setting monoclinic
_symmetry_space_group_name_Hall '-P 2yn'
_symmetry_space_group_name_H-M 'P 1 21/n 1'
_atom_sites_solution_hydrogens geom
_atom_sites_solution_primary direct
_atom_sites_solution_secondary difmap
_audit_creation_method SHELXL-97
_cell_angle_alpha 90.00
_cell_angle_beta 107.223(3)
_cell_angle_gamma 90.00
_cell_formula_units_Z 4
_cell_length_a 10.9077(8)
_cell_length_b 9.9610(6)
_cell_length_c 13.2994(8)
_cell_measurement_reflns_used 8192
_cell_measurement_temperature 143(2)
_cell_measurement_theta_max 28
_cell_measurement_theta_min 2
_cell_volume 1380.21(16)
_computing_cell_refinement 'SAINT (Bruker, 1998)'
_computing_data_collection 'SMART (Bruker, 1998)'
_computing_data_reduction SAINT
_computing_molecular_graphics 'XP (Siemens, 1994)'
_computing_publication_material SHELXL97
_computing_structure_refinement 'SHELXL97 (Sheldrick, 1997)'
_computing_structure_solution 'SHELXS97 (Sheldrick, 1997)'
_diffrn_ambient_temperature 143(2)
_diffrn_detector_area_resol_mean 8.192
_diffrn_measured_fraction_theta_full 0.998
_diffrn_measured_fraction_theta_max 0.998
_diffrn_measurement_device_type 'Bruker SMART 1000 CCD'
_diffrn_measurement_method '\w and \f'
_diffrn_radiation_monochromator graphite
_diffrn_radiation_source 'fine-focus sealed tube'
_diffrn_radiation_type MoK\a
_diffrn_radiation_wavelength 0.71073
_diffrn_reflns_av_R_equivalents 0.0502
_diffrn_reflns_av_sigmaI/netI 0.0291
_diffrn_reflns_limit_h_max 15
_diffrn_reflns_limit_h_min -15
_diffrn_reflns_limit_k_max 13
_diffrn_reflns_limit_k_min -13
_diffrn_reflns_limit_l_max 18
_diffrn_reflns_limit_l_min -18
_diffrn_reflns_number 22658
_diffrn_reflns_theta_full 30.00
_diffrn_reflns_theta_max 30.03
_diffrn_reflns_theta_min 2.13
_diffrn_standards_decay_% 0
_exptl_absorpt_coefficient_mu 1.662
_exptl_absorpt_correction_T_max 0.936
_exptl_absorpt_correction_T_min 0.803
_exptl_absorpt_correction_type multi-scan
_exptl_absorpt_process_details '(SADABS; Bruker, 1998)'
_exptl_crystal_colour colourless
_exptl_crystal_density_diffrn 2.060
_exptl_crystal_density_method 'not measured'
_exptl_crystal_description tablet
_exptl_crystal_F_000 840
_exptl_crystal_size_max 0.21
_exptl_crystal_size_mid 0.10
_exptl_crystal_size_min 0.04
_refine_diff_density_max 0.712
_refine_diff_density_min -0.471
_refine_ls_extinction_method none
_refine_ls_goodness_of_fit_ref 0.989
_refine_ls_hydrogen_treatment mixed
_refine_ls_matrix_type full
_refine_ls_number_parameters 203
_refine_ls_number_reflns 4029
_refine_ls_number_restraints 1
_refine_ls_restrained_S_all 0.990
_refine_ls_R_factor_all 0.0320
_refine_ls_R_factor_gt 0.0241
_refine_ls_shift/su_max 0.001
_refine_ls_shift/su_mean 0.000
_refine_ls_structure_factor_coef Fsqd
_refine_ls_weighting_details 'calc w=1/[\s^2^(Fo^2^)+(0.0348P)^2^] where P=(Fo^2^+2Fc^2^)/3'
_refine_ls_weighting_scheme calc
_refine_ls_wR_factor_gt 0.0554
_refine_ls_wR_factor_ref 0.0577
_reflns_number_gt 3394
_reflns_number_total 4029
_reflns_threshold_expression I>2\s(I)
_cod_data_source_file gd3040.cif
_cod_data_source_block I
_cod_original_sg_symbol_H-M 'P 21/n'
_cod_database_code 2015559
_cod_database_fobs_code 2015559

loop_
_symmetry_equiv_pos_as_xyz
'x, y, z'
'-x+1/2, y+1/2, -z+1/2'
'-x, -y, -z'
'x-1/2, -y-1/2, z-1/2'

loop_
_atom_site_type_symbol
_atom_site_label
_atom_site_fract_x
_atom_site_fract_y
_atom_site_fract_z
_atom_site_U_iso_or_equiv
_atom_site_adp_type
_atom_site_calc_flag
_atom_site_refinement_flags
_atom_site_occupancy
Ag Ag 0.654332(12) 0.417932(13) 0.205239(11) 0.02513(5) Uani d . 1
N N1 0.60359(12) 0.11452(14) 0.30346(11) 0.0169(3) Uani d D 1
H H1 0.6066(18) 0.0353(16) 0.3053(15) 0.017(5) Uiso d D 1
N N11 0.48176(12) 0.30023(14) 0.22151(11) 0.0183(3) Uani d . 1
C C12 0.48602(14) 0.17155(17) 0.25101(12) 0.0166(3) Uani d . 1
C C13 0.37563(15) 0.09087(17) 0.22982(13) 0.0205(3) Uani d . 1
H H13 0.3818 -0.0016 0.2480 0.025 Uiso calc R 1
C C14 0.25813(15) 0.1491(2) 0.18198(14) 0.0246(4) Uani d . 1
H H14 0.1819 0.0970 0.1669 0.029 Uiso calc R 1
C C15 0.25188(15) 0.2852(2) 0.15588(14) 0.0246(4) Uani d . 1
H H15 0.1717 0.3280 0.1252 0.029 Uiso calc R 1
C C16 0.36476(15) 0.35545(18) 0.17583(13) 0.0219(3) Uani d . 1
H H16 0.3608 0.4476 0.1567 0.026 Uiso calc R 1
N N21 0.82469(13) 0.10918(14) 0.37185(11) 0.0174(3) Uani d . 1
C C22 0.71549(14) 0.18078(16) 0.35683(12) 0.0160(3) Uani d . 1
C C23 0.71650(15) 0.31159(17) 0.39606(13) 0.0189(3) Uani d . 1
H H23 0.6384 0.3586 0.3881 0.023 Uiso calc R 1
C C24 0.83336(16) 0.37096(19) 0.44662(13) 0.0228(3) Uani d . 1
H H24 0.8363 0.4608 0.4711 0.027 Uiso calc R 1
C C25 0.94608(16) 0.29875(19) 0.46140(14) 0.0254(4) Uani d . 1
H H25 1.0272 0.3378 0.4956 0.030 Uiso calc R 1
C C26 0.93652(15) 0.16893(19) 0.42487(14) 0.0227(3) Uani d . 1
H H26 1.0132 0.1180 0.4377 0.027 Uiso calc R 1
S S 0.86705(4) 0.21888(4) 0.12677(3) 0.01708(8) Uani d . 1
C C1 0.84934(17) 0.2596(2) -0.01049(14) 0.0302(4) Uani d . 1
O O1 0.93431(13) 0.09288(12) 0.14354(11) 0.0272(3) Uani d . 1
O O2 0.93863(12) 0.33110(13) 0.18348(10) 0.0272(3) Uani d . 1
O O3 0.73477(11) 0.21333(14) 0.12852(10) 0.0257(3) Uani d . 1
F F1 0.78059(14) 0.16751(18) -0.07471(10) 0.0544(4) Uani d . 1
F F2 0.79006(14) 0.37703(16) -0.03641(11) 0.0506(4) Uani d . 1
F F3 0.96306(12) 0.26783(17) -0.02798(10) 0.0502(4) Uani d . 1

loop_
_atom_site_aniso_label
_atom_site_aniso_U_11
_atom_site_aniso_U_22
_atom_site_aniso_U_33
_atom_site_aniso_U_12
_atom_site_aniso_U_13
_atom_site_aniso_U_23
Ag 0.02244(7) 0.01877(8) 0.03667(9) -0.00211(5) 0.01257(5) 0.00529(5)
N1 0.0142(6) 0.0116(7) 0.0235(7) -0.0002(5) 0.0035(5) 0.0002(5)
N11 0.0137(6) 0.0180(7) 0.0232(7) 0.0017(5) 0.0055(5) 0.0013(5)
C12 0.0143(7) 0.0179(8) 0.0179(7) 0.0001(5) 0.0054(5) -0.0010(6)
C13 0.0178(7) 0.0189(8) 0.0244(8) -0.0038(6) 0.0056(6) -0.0005(6)
C14 0.0147(7) 0.0308(10) 0.0276(9) -0.0045(6) 0.0053(6) -0.0024(7)
C15 0.0154(7) 0.0298(10) 0.0268(9) 0.0048(6) 0.0035(6) -0.0008(7)
C16 0.0185(7) 0.0205(9) 0.0258(8) 0.0044(6) 0.0052(6) 0.0026(6)
N21 0.0152(6) 0.0175(7) 0.0189(6) 0.0016(5) 0.0042(5) -0.0001(5)
C22 0.0161(7) 0.0162(8) 0.0155(7) -0.0006(5) 0.0044(5) 0.0014(5)
C23 0.0189(7) 0.0172(8) 0.0200(7) 0.0013(6) 0.0050(6) -0.0003(6)
C24 0.0256(8) 0.0175(8) 0.0236(8) -0.0038(6) 0.0047(6) -0.0024(6)
C25 0.0190(8) 0.0245(10) 0.0283(9) -0.0047(6) 0.0003(6) -0.0017(7)
C26 0.0157(7) 0.0250(9) 0.0255(8) 0.0012(6) 0.0032(6) 0.0005(7)
S 0.01620(17) 0.01458(19) 0.02056(18) -0.00013(13) 0.00561(13) -0.00044(14)
C1 0.0240(8) 0.0421(12) 0.0250(9) 0.0016(8) 0.0083(7) 0.0025(8)
O1 0.0268(6) 0.0158(7) 0.0396(7) 0.0027(5) 0.0109(5) 0.0012(5)
O2 0.0258(6) 0.0178(6) 0.0333(7) -0.0018(5) 0.0016(5) -0.0051(5)
O3 0.0187(6) 0.0305(7) 0.0301(6) -0.0007(5) 0.0104(5) -0.0014(5)
F1 0.0530(8) 0.0786(12) 0.0276(6) -0.0120(8) 0.0058(6) -0.0184(7)
F2 0.0524(8) 0.0562(9) 0.0427(7) 0.0201(7) 0.0136(6) 0.0279(7)
F3 0.0319(6) 0.0884(12) 0.0369(7) 0.0030(7) 0.0202(5) 0.0142(7)

loop_
_atom_type_symbol
_atom_type_description
_atom_type_scat_dispersion_real
_atom_type_scat_dispersion_imag
_atom_type_scat_source
C C 0.0033 0.0016 'International Tables Vol C Tables 4.2.6.8 and 6.1.1.4'
H H 0.0000 0.0000 'International Tables Vol C Tables 4.2.6.8 and 6.1.1.4'
N N 0.0061 0.0033 'International Tables Vol C Tables 4.2.6.8 and 6.1.1.4'
O O 0.0106 0.0060 'International Tables Vol C Tables 4.2.6.8 and 6.1.1.4'
F F 0.0171 0.0103 'International Tables Vol C Tables 4.2.6.8 and 6.1.1.4'
S S 0.1246 0.1234 'International Tables Vol C Tables 4.2.6.8 and 6.1.1.4'
Ag Ag -0.8971 1.1015 'International Tables Vol C Tables 4.2.6.8 and 6.1.1.4'

loop_
_geom_angle_atom_site_label_1
_geom_angle_atom_site_label_2
_geom_angle_atom_site_label_3
_geom_angle_site_symmetry_1
_geom_angle_site_symmetry_3
_geom_angle
_geom_angle_publ_flag
N21 Ag N11 2_655 . 133.59(5) y
N21 Ag O3 2_655 . 114.14(5) y
N11 Ag O3 . . 91.06(4) y
N21 Ag C23 2_655 . 139.34(5) y
N11 Ag C23 . . 71.80(5) y
O3 Ag C23 . . 92.46(5) y
C22 N1 C12 . . 127.31(14) y
C22 N1 H1 . . 116.0(14) ?
C12 N1 H1 . . 116.7(14) ?
C12 N11 C16 . . 117.80(14) ?
C12 N11 Ag . . 124.22(10) ?
C16 N11 Ag . . 116.24(11) ?
N11 C12 N1 . . 119.13(14) ?
N11 C12 C13 . . 122.42(14) ?
N1 C12 C13 . . 118.45(15) ?
C14 C13 C12 . . 118.43(16) ?
C14 C13 H13 . . 120.8 ?
C12 C13 H13 . . 120.8 ?
C13 C14 C15 . . 119.59(16) ?
C13 C14 H14 . . 120.2 ?
C15 C14 H14 . . 120.2 ?
C16 C15 C14 . . 118.17(15) ?
C16 C15 H15 . . 120.9 ?
C14 C15 H15 . . 120.9 ?
N11 C16 C15 . . 123.44(16) ?
N11 C16 H16 . . 118.3 ?
C15 C16 H16 . . 118.3 ?
C22 N21 C26 . . 117.65(15) ?
C22 N21 Ag . 2_645 126.51(11) ?
C26 N21 Ag . 2_645 114.86(11) ?
N21 C22 N1 . . 115.40(14) ?
N21 C22 C23 . . 121.73(14) ?
N1 C22 C23 . . 122.84(14) ?
C24 C23 C22 . . 118.81(15) ?
C24 C23 Ag . . 103.43(11) ?
C22 C23 Ag . . 92.50(10) ?
C24 C23 H23 . . 120.6 ?
C22 C23 H23 . . 120.6 ?
Ag C23 H23 . . 74.3 ?
C23 C24 C25 . . 119.80(17) ?
C23 C24 H24 . . 120.1 ?
C25 C24 H24 . . 120.1 ?
C26 C25 C24 . . 117.80(15) ?
C26 C25 H25 . . 121.1 ?
C24 C25 H25 . . 121.1 ?
N21 C26 C25 . . 124.09(16) ?
N21 C26 H26 . . 118.0 ?
C25 C26 H26 . . 118.0 ?
O1 S O2 . . 115.04(8) ?
O1 S O3 . . 115.37(8) ?
O2 S O3 . . 114.08(8) ?
O1 S C1 . . 104.32(9) ?
O2 S C1 . . 103.40(9) ?
O3 S C1 . . 102.33(8) ?
F1 C1 F3 . . 108.02(16) ?
F1 C1 F2 . . 107.61(16) ?
F3 C1 F2 . . 107.86(17) ?
F1 C1 S . . 111.33(15) ?
F3 C1 S . . 111.15(13) ?
F2 C1 S . . 110.72(13) ?
S O3 Ag . . 115.97(7) ?

loop_
_geom_bond_atom_site_label_1
_geom_bond_atom_site_label_2
_geom_bond_site_symmetry_2
_geom_bond_distance
_geom_bond_publ_flag
Ag N21 2_655 2.2072(14) y
Ag N11 . 2.2817(13) y
Ag O3 . 2.5484(13) y
Ag C23 . 2.6464(16) y
N1 C22 . 1.384(2) y
N1 C12 . 1.387(2) y
N1 H1 . 0.790(15) ?
N11 C12 . 1.337(2) ?
N11 C16 . 1.357(2) ?
C12 C13 . 1.405(2) ?
C13 C14 . 1.379(2) ?
C13 H13 . 0.9500 ?
C14 C15 . 1.396(3) ?
C14 H14 . 0.9500 ?
C15 C16 . 1.372(2) ?
C15 H15 . 0.9500 ?
C16 H16 . 0.9500 ?
N21 C22 . 1.351(2) ?
N21 C26 . 1.353(2) ?
C22 C23 . 1.402(2) ?
C23 C24 . 1.385(2) ?
C23 H23 . 0.9500 ?
C24 C25 . 1.387(2) ?
C24 H24 . 0.9500 ?
C25 C26 . 1.374(3) ?
C25 H25 . 0.9500 ?
C26 H26 . 0.9500 ?
S O1 . 1.4375(13) ?
S O2 . 1.4420(13) ?
S O3 . 1.4510(12) ?
S C1 . 1.8234(19) ?
C1 F1 . 1.324(2) ?
C1 F3 . 1.330(2) ?
C1 F2 . 1.332(3) ?

loop_
_geom_hbond_atom_site_label_D
_geom_hbond_atom_site_label_H
_geom_hbond_atom_site_label_A
_geom_hbond_site_symmetry_A
_geom_hbond_distance_DH
_geom_hbond_distance_HA
_geom_hbond_distance_DA
_geom_hbond_angle_DHA
C23 H23 O1 2_655 0.95 2.46 3.213(2) 136
N1 H1 O2 2_645 0.790(15) 2.109(16) 2.8739(19) 163.2(18)
C13 H13 O2 2_645 0.95 2.53 3.278(2) 136
C25 H25 O3 4_666 0.95 2.48 3.275(2) 142
C14 H14 O1 1_455 0.95 2.63 3.462(2) 147
C15 H15 F3 1_455 0.95 2.63 3.372(2) 135
C16 H16 F2 3_665 0.95 2.60 3.397(2) 142

loop_
_geom_torsion_atom_site_label_1
_geom_torsion_atom_site_label_2
_geom_torsion_atom_site_label_3
_geom_torsion_atom_site_label_4
_geom_torsion_site_symmetry_1
_geom_torsion
_geom_torsion_publ_flag
N21 Ag N11 C12 2_655 164.26(11) ?
O3 Ag N11 C12 . 38.65(13) ?
C23 Ag N11 C12 . -53.60(13) ?
N21 Ag N11 C16 2_655 -0.33(15) ?
O3 Ag N11 C16 . -125.94(12) ?
C23 Ag N11 C16 . 141.81(13) ?
C16 N11 C12 N1 . -176.26(14) ?
Ag N11 C12 N1 . 19.4(2) ?
C16 N11 C12 C13 . 4.5(2) ?
Ag N11 C12 C13 . -159.89(12) ?
C22 N1 C12 N11 . 20.0(2) y
C22 N1 C12 C13 . -160.69(15) ?
N11 C12 C13 C14 . -3.6(2) ?
N1 C12 C13 C14 . 177.09(15) ?
C12 C13 C14 C15 . 0.1(3) ?
C13 C14 C15 C16 . 2.2(3) ?
C12 N11 C16 C15 . -1.9(2) ?
Ag N11 C16 C15 . 163.69(14) ?
C14 C15 C16 N11 . -1.4(3) ?
C26 N21 C22 N1 . -179.14(14) ?
Ag N21 C22 N1 2_645 12.9(2) ?
C26 N21 C22 C23 . -1.1(2) ?
Ag N21 C22 C23 2_645 -169.14(11) ?
C12 N1 C22 N21 . -159.64(15) y
C12 N1 C22 C23 . 22.4(2) ?
N21 C22 C23 C24 . 3.4(2) ?
N1 C22 C23 C24 . -178.69(15) ?
N21 C22 C23 Ag . 110.27(14) ?
N1 C22 C23 Ag . -71.87(15) ?
N21 Ag C23 C24 2_655 -33.87(15) ?
N11 Ag C23 C24 . -170.85(13) ?
O3 Ag C23 C24 . 98.84(12) ?
N21 Ag C23 C22 2_655 -154.29(9) ?
N11 Ag C23 C22 . 68.73(9) ?
O3 Ag C23 C22 . -21.58(10) ?
C22 C23 C24 C25 . -2.7(2) ?
Ag C23 C24 C25 . -103.19(16) ?
C23 C24 C25 C26 . -0.3(3) ?
C22 N21 C26 C25 . -2.1(3) ?
Ag N21 C26 C25 2_645 167.34(15) ?
C24 C25 C26 N21 . 2.7(3) ?
O1 S C1 F1 . 61.63(15) ?
O2 S C1 F1 . -177.72(13) ?
O3 S C1 F1 . -58.94(16) ?
O1 S C1 F3 . -58.85(17) ?
O2 S C1 F3 . 61.81(17) ?
O3 S C1 F3 . -179.41(15) ?
O1 S C1 F2 . -178.71(14) ?
O2 S C1 F2 . -58.06(15) ?
O3 S C1 F2 . 60.73(15) ?
O1 S O3 Ag . 145.43(8) ?
O2 S O3 Ag . 8.96(10) ?
C1 S O3 Ag . -102.00(9) ?
N21 Ag O3 S 2_655 55.92(9) ?
N11 Ag O3 S . -164.27(8) ?
C23 Ag O3 S . -92.44(8) ?
